data_4347232
loop_
_publ_author_name
'Kobalz, Merten'
'Lincke, J\"org'
'Kobalz, Karolin'
'Erhart, Oliver'
'Bergmann, Jens'
'L\"assig, Daniel'
'Lange, Marcus'
'M\"ollmer, Jens'
'Gl\"aser, Roger'
'Staudt, Reiner'
'Krautscheid, Harald'

_publ_section_title
;
 Paddle Wheel Based Triazolyl Isophthalate MOFs: Impact of Linker
 Modification on Crystal Structure and Gas Sorption Properties.
;
_journal_issue 6
_journal_name_full 'Inorganic chemistry'
_journal_page_first 3030
_journal_page_last 3039
_journal_paper_doi 10.1021/acs.inorgchem.5b02921
_journal_volume 55
_journal_year 2016
_chemical_formula_moiety 'C26 H22 Cu2 N6 O8'
_chemical_formula_sum 'C26 H22 Cu2 N6 O8'
_chemical_formula_weight 673.58
_space_group_IT_number 14
_space_group_name_Hall '-P 2ybc'
_space_group_name_H-M_alt 'P 1 21/c 1'
_symmetry_cell_setting monoclinic
_symmetry_Int_Tables_number 14
_symmetry_space_group_name_Hall '-P 2ybc'
_symmetry_space_group_name_H-M 'P 1 21/c 1'
_atom_sites_solution_hydrogens geom
_atom_sites_solution_primary direct
_atom_sites_solution_secondary difmap
_audit_creation_method SHELXL-97
_cell_angle_alpha 90.00
_cell_angle_beta 110.02(2)
_cell_angle_gamma 90.00
_cell_formula_units_Z 2
_cell_length_a 10.8770(17)
_cell_length_b 12.579(2)
_cell_length_c 14.114(2)
_cell_measurement_reflns_used 4025
_cell_measurement_temperature 180(2)
_cell_measurement_theta_max 28.10
_cell_measurement_theta_min 2.62
_cell_volume 1814.4(5)
_computing_cell_refinement 'STOE IPDS software'
_computing_data_collection 'STOE IPDS software'
_computing_data_reduction 'STOE X-AREA'
_computing_molecular_graphics 'DIAMOND 3.2'
_computing_publication_material 'WinGX publication routines (Farrugia, 1999)'
_computing_structure_refinement 'SHELXL-97 (Sheldrick, 1997)'
_computing_structure_solution SHELXS
_diffrn_ambient_temperature 180(2)
_diffrn_measured_fraction_theta_full 0.643
_diffrn_measured_fraction_theta_max 0.643
_diffrn_measurement_device_type 'STOE IPDS-2T'
_diffrn_measurement_method 'omega scans'
_diffrn_radiation_monochromator graphite
_diffrn_radiation_source 'fine-focus sealed tube'
_diffrn_radiation_type MoK\a
_diffrn_radiation_wavelength 0.71073
_diffrn_reflns_av_R_equivalents 0.0645
_diffrn_reflns_av_sigmaI/netI 0.0803
_diffrn_reflns_limit_h_max 13
_diffrn_reflns_limit_h_min -13
_diffrn_reflns_limit_k_max 13
_diffrn_reflns_limit_k_min -15
_diffrn_reflns_limit_l_max 12
_diffrn_reflns_limit_l_min -16
_diffrn_reflns_number 4975
_diffrn_reflns_theta_full 26.00
_diffrn_reflns_theta_max 26.00
_diffrn_reflns_theta_min 2.06
_diffrn_standards_number none
_exptl_absorpt_coefficient_mu 1.218
_exptl_absorpt_correction_T_max 0.7927
_exptl_absorpt_correction_T_min 0.6287
_exptl_absorpt_correction_type numerical
_exptl_absorpt_process_details 'STOE X-RED'
_exptl_crystal_colour green
_exptl_crystal_density_diffrn 1.233
_exptl_crystal_density_method 'not measured'
_exptl_crystal_description prism
_exptl_crystal_F_000 684
_exptl_crystal_size_max 0.42
_exptl_crystal_size_mid 0.27
_exptl_crystal_size_min 0.20
_refine_diff_density_max 1.232
_refine_diff_density_min -0.868
_refine_diff_density_rms 0.124
_refine_ls_extinction_method none
_refine_ls_goodness_of_fit_ref 0.957
_refine_ls_hydrogen_treatment riding
_refine_ls_matrix_type full
_refine_ls_number_parameters 191
_refine_ls_number_reflns 2293
_refine_ls_number_restraints 0
_refine_ls_restrained_S_all 0.957
_refine_ls_R_factor_all 0.0870
_refine_ls_R_factor_gt 0.0674
_refine_ls_shift/su_max 0.000
_refine_ls_shift/su_mean 0.000
_refine_ls_structure_factor_coef Fsqd
_refine_ls_weighting_details 'calc w=1/[\s^2^(Fo^2^)+(0.1331P)^2^+0.0000P] where P=(Fo^2^+2Fc^2^)/3'
_refine_ls_weighting_scheme calc
_refine_ls_wR_factor_gt 0.1795
_refine_ls_wR_factor_ref 0.1886
_reflns_number_gt 1594
_reflns_number_total 2293
_reflns_threshold_expression >2sigma(I)
_cod_data_source_file ic5b02921_si_002.cif
_cod_data_source_block compound_4
_cod_original_cell_volume 1814.5(5)
_cod_original_sg_symbol_H-M 'P 21/c'
_cod_database_code 4347232

loop_
_symmetry_equiv_pos_as_xyz
'x, y, z'
'-x, y+1/2, -z+1/2'
'-x, -y, -z'
'x, -y-1/2, z-1/2'

loop_
_atom_site_label
_atom_site_type_symbol
_atom_site_fract_x
_atom_site_fract_y
_atom_site_fract_z
_atom_site_U_iso_or_equiv
_atom_site_adp_type
_atom_site_occupancy
_atom_site_symmetry_multiplicity
_atom_site_calc_flag
_atom_site_refinement_flags
C1 C 0.1173(6) 0.3976(5) 0.4014(5) 0.0211(13) Uani 1 1 d .
C2 C 0.1897(6) 0.3298(5) 0.3516(5) 0.0236(14) Uani 1 1 d .
C3 C 0.1220(9) 0.2606(6) 0.2737(5) 0.0226(16) Uani 1 1 d .
H3 H 0.0291 0.2603 0.2495 0.027 Uiso 1 1 calc R
C4 C 0.1891(6) 0.1921(6) 0.2314(5) 0.0230(13) Uani 1 1 d .
C5 C 0.3260(6) 0.1942(6) 0.2660(5) 0.0241(13) Uani 1 1 d .
H5 H 0.3730 0.1479 0.2376 0.029 Uiso 1 1 calc R
C6 C 0.3919(8) 0.2637(6) 0.3413(5) 0.0213(14) Uani 1 1 d .
C7 C 0.3268(6) 0.3336(6) 0.3847(5) 0.0239(14) Uani 1 1 d .
H7 H 0.3742 0.3825 0.4353 0.029 Uiso 1 1 calc R
C8 C 0.1171(6) 0.1198(6) 0.1477(5) 0.0221(13) Uani 1 1 d .
C9 C 0.6097(7) 0.3533(7) 0.3907(5) 0.0252(16) Uani 1 1 d .
H9 H 0.5771 0.4238 0.3771 0.030 Uiso 1 1 calc R
C10 C 0.6179(7) 0.1812(7) 0.4063(6) 0.0286(16) Uani 1 1 d .
C11 C 0.5816(8) 0.0718(7) 0.4107(9) 0.051(2) Uani 1 1 d .
H11A H 0.4985 0.0589 0.3546 0.061 Uiso 1 1 calc R
H11B H 0.5641 0.0610 0.4744 0.061 Uiso 1 1 calc R
C12 C 0.6794(14) -0.0111(10) 0.4050(13) 0.088(4) Uani 1 1 d .
H12A H 0.6851 -0.0100 0.3365 0.105 Uiso 1 1 calc R
H12B H 0.7666 0.0079 0.4534 0.105 Uiso 1 1 calc R
C13 C 0.6464(13) -0.1205(8) 0.4275(10) 0.072(3) Uani 1 1 d .
H13A H 0.6388 -0.1222 0.4947 0.107 Uiso 1 1 calc R
H13B H 0.7154 -0.1695 0.4254 0.107 Uiso 1 1 calc R
H13C H 0.5630 -0.1421 0.3771 0.107 Uiso 1 1 calc R
N1 N 0.7320(6) 0.3288(5) 0.4234(4) 0.0219(12) Uani 1 1 d .
N2 N 0.7399(6) 0.2198(7) 0.4331(5) 0.0295(13) Uani 1 1 d .
N3 N 0.5338(7) 0.2661(6) 0.3783(5) 0.0258(13) Uani 1 1 d .
O1 O 0.1753(4) 0.4794(4) 0.4461(4) 0.0278(11) Uani 1 1 d .
O2 O 0.0055(5) 0.3669(4) 0.3962(4) 0.0287(11) Uani 1 1 d .
O3 O 0.1756(5) 0.0353(4) 0.1389(4) 0.0288(11) Uani 1 1 d .
O4 O 0.0047(4) 0.1477(4) 0.0919(4) 0.0272(10) Uani 1 1 d .
Cu1 Cu 0.10074(7) 0.56804(6) 0.52934(6) 0.0189(3) Uani 1 1 d .

loop_
_atom_site_aniso_label
_atom_site_aniso_U_11
_atom_site_aniso_U_22
_atom_site_aniso_U_33
_atom_site_aniso_U_23
_atom_site_aniso_U_13
_atom_site_aniso_U_12
C1 0.019(3) 0.024(3) 0.020(3) -0.004(3) 0.007(2) -0.005(2)
C2 0.021(3) 0.025(4) 0.024(3) -0.003(3) 0.008(2) -0.003(3)
C3 0.014(4) 0.024(4) 0.028(3) -0.010(3) 0.006(3) -0.004(2)
C4 0.022(3) 0.023(3) 0.023(3) -0.004(3) 0.006(2) -0.004(3)
C5 0.024(3) 0.023(3) 0.026(3) -0.004(3) 0.009(2) -0.005(3)
C6 0.011(4) 0.026(4) 0.025(3) -0.006(3) 0.003(3) -0.001(2)
C7 0.026(3) 0.026(4) 0.020(3) -0.007(3) 0.009(2) -0.003(3)
C8 0.016(3) 0.028(4) 0.025(3) -0.002(3) 0.010(2) -0.006(3)
C9 0.023(4) 0.023(4) 0.028(4) -0.011(3) 0.007(3) -0.011(3)
C10 0.017(3) 0.028(5) 0.040(4) -0.003(3) 0.009(3) -0.002(3)
C11 0.034(4) 0.032(5) 0.084(7) 0.006(5) 0.018(4) -0.007(4)
C12 0.085(9) 0.048(7) 0.145(13) 0.013(8) 0.059(9) 0.011(6)
C13 0.102(9) 0.024(5) 0.092(9) -0.001(5) 0.037(7) 0.007(5)
N1 0.023(3) 0.017(3) 0.025(3) -0.006(2) 0.007(2) -0.002(2)
N2 0.021(3) 0.025(3) 0.038(3) -0.002(3) 0.004(2) -0.008(3)
N3 0.019(4) 0.028(3) 0.030(3) -0.007(3) 0.007(2) -0.005(3)
O1 0.025(2) 0.028(3) 0.032(3) -0.008(2) 0.0113(19) -0.005(2)
O2 0.033(3) 0.031(3) 0.024(2) -0.007(2) 0.0123(19) -0.007(2)
O3 0.028(2) 0.026(3) 0.030(3) -0.006(2) 0.0057(19) 0.004(2)
O4 0.026(2) 0.023(2) 0.029(3) -0.006(2) 0.0047(19) 0.0003(18)
Cu1 0.0181(4) 0.0195(4) 0.0185(4) 0.0002(3) 0.0055(3) -0.0004(3)

loop_
_atom_type_symbol
_atom_type_description
_atom_type_scat_dispersion_real
_atom_type_scat_dispersion_imag
_atom_type_scat_source
C C 0.0033 0.0016 'International Tables Vol C Tables 4.2.6.8 and 6.1.1.4'
H H 0.0000 0.0000 'International Tables Vol C Tables 4.2.6.8 and 6.1.1.4'
N N 0.0061 0.0033 'International Tables Vol C Tables 4.2.6.8 and 6.1.1.4'
O O 0.0106 0.0060 'International Tables Vol C Tables 4.2.6.8 and 6.1.1.4'
Cu Cu 0.3201 1.2651 'International Tables Vol C Tables 4.2.6.8 and 6.1.1.4'

loop_
_geom_angle_atom_site_label_1
_geom_angle_atom_site_label_2
_geom_angle_atom_site_label_3
_geom_angle
_geom_angle_site_symmetry_1
_geom_angle_site_symmetry_3
O2 C1 O1 126.2(6) . .
O2 C1 C2 117.0(6) . .
O1 C1 C2 116.7(5) . .
C3 C2 C7 119.7(6) . .
C3 C2 C1 120.5(6) . .
C7 C2 C1 119.8(6) . .
C6 C7 C2 118.3(6) . .
C5 C6 C7 122.1(7) . .
C5 C6 N3 120.1(6) . .
C7 C6 N3 117.8(6) . .
C6 C5 C4 119.6(6) . .
C3 C4 C5 119.4(6) . .
C3 C4 C8 120.7(6) . .
C5 C4 C8 119.9(6) . .
C4 C3 C2 120.8(7) . .
O4 C8 O3 125.8(6) . .
O4 C8 C4 117.6(6) . .
O3 C8 C4 116.5(6) . .
N1 C9 N3 111.3(7) . .
N2 C10 N3 107.2(8) . .
N2 C10 C11 126.5(8) . .
N3 C10 C11 126.2(7) . .
C10 C11 C12 116.7(8) . .
C13 C12 C11 113.7(10) . .
O3 Cu1 O4 167.3(2) 4_566 2
O3 Cu1 O1 87.2(2) 4_566 .
O4 Cu1 O1 90.3(2) 2 .
O3 Cu1 O2 90.9(2) 4_566 3_566
O4 Cu1 O2 88.8(2) 2 3_566
O1 Cu1 O2 167.3(2) . 3_566
O3 Cu1 N1 94.4(2) 4_566 3_666
O4 Cu1 N1 98.2(2) 2 3_666
O1 Cu1 N1 92.8(2) . 3_666
O2 Cu1 N1 99.9(2) 3_566 3_666
O3 Cu1 Cu1 83.99(14) 4_566 3_566
O4 Cu1 Cu1 83.41(14) 2 3_566
O1 Cu1 Cu1 85.11(14) . 3_566
O2 Cu1 Cu1 82.20(14) 3_566 3_566
N1 Cu1 Cu1 177.41(17) 3_666 3_566
C9 N1 N2 107.2(6) . .
C9 N1 Cu1 129.0(5) . 3_666
N2 N1 Cu1 123.6(4) . 3_666
C10 N2 N1 108.1(6) . .
C9 N3 C10 106.1(7) . .
C9 N3 C6 126.4(7) . .
C10 N3 C6 127.5(7) . .
C1 O1 Cu1 121.4(4) . .
C1 O2 Cu1 124.8(4) . 3_566
C8 O3 Cu1 123.0(4) . 4_565
C8 O4 Cu1 123.6(4) . 2_545

loop_
_geom_bond_atom_site_label_1
_geom_bond_atom_site_label_2
_geom_bond_distance
_geom_bond_site_symmetry_2
C1 O2 1.254(8) .
C1 O1 1.258(8) .
C1 C2 1.489(9) .
C2 C3 1.398(10) .
C2 C7 1.403(9) .
C7 C6 1.395(10) .
C6 C5 1.373(10) .
C6 N3 1.451(11) .
C5 C4 1.399(9) .
C4 C3 1.389(10) .
C4 C8 1.484(9) .
C8 O4 1.257(8) .
C8 O3 1.266(8) .
C9 N1 1.287(10) .
C9 N3 1.348(10) .
C10 N2 1.340(10) .
C10 N3 1.374(11) .
C10 C11 1.439(11) .
C11 C12 1.511(15) .
C12 C13 1.483(16) .
Cu1 O3 1.970(5) 4_566
Cu1 O4 1.975(5) 2
Cu1 O1 1.983(5) .
Cu1 O2 1.985(5) 3_566
Cu1 N1 2.147(6) 3_666
Cu1 Cu1 2.6788(15) 3_566
N1 N2 1.378(8) .
N1 Cu1 2.147(6) 3_666
O2 Cu1 1.985(5) 3_566
O3 Cu1 1.970(5) 4_565
O4 Cu1 1.975(5) 2_545
